data_4101051
_journal_name_full 'Journal of the American Chemical Society'
_journal_paper_doi 10.1021/ja0567182
_journal_year 2006
_chemical_formula_moiety 'C26.50 H24 Au Cl2 P'
_chemical_formula_sum 'C26.5 H24 Au Cl2 P'
_chemical_formula_weight 641.29
_chemical_name_common LCCL01
_space_group_IT_number 14
_symmetry_cell_setting monoclinic
_symmetry_space_group_name_Hall '-P 2yn'
_symmetry_space_group_name_H-M 'P 1 21/n 1'
_cell_angle_alpha 90
_cell_angle_beta 91.769(5)
_cell_angle_gamma 90
_cell_formula_units_Z 4
_cell_length_a 10.377(5)
_cell_length_b 17.347(5)
_cell_length_c 13.471(5)
_cell_measurement_temperature 293(2)
_cell_volume 2423.8(16)
_diffrn_ambient_temperature 293(2)
_exptl_crystal_density_diffrn 1.757
_cod_original_sg_symbol_H-M 'P 21/n'
_cod_original_formula_sum 'C26.50 H24 Au Cl2 P'
_cod_database_code 4101051

loop_
_symmetry_equiv_pos_as_xyz
'x, y, z'
'-x+1/2, y+1/2, -z+1/2'
'-x, -y, -z'
'x-1/2, -y-1/2, z-1/2'

loop_
_atom_site_label
_atom_site_type_symbol
_atom_site_fract_x
_atom_site_fract_y
_atom_site_fract_z
_atom_site_U_iso_or_equiv
_atom_site_adp_type
_atom_site_occupancy
_atom_site_symmetry_multiplicity
_atom_site_calc_flag
_atom_site_refinement_flags
_atom_site_disorder_assembly
_atom_site_disorder_group
C1 C 0.0692(6) 0.2630(4) 0.9967(5) 0.0477(13) Uani 1 1 d . . .
C2 C 0.1295(6) 0.2250(4) 1.0722(4) 0.0474(13) Uani 1 1 d . . .
C3 C 0.0841(8) 0.2223(5) 1.1773(5) 0.0666(19) Uani 1 1 d . . .
H3A H 0.0127 0.1864 1.1805 0.080 Uiso 1 1 calc R . .
H3B H 0.0525 0.2728 1.1953 0.080 Uiso 1 1 calc R . .
C4 C 0.1884(10) 0.1982(6) 1.2524(6) 0.081(3) Uani 1 1 d . . .
H4A H 0.2508 0.2395 1.2608 0.097 Uiso 1 1 calc R . .
H4B H 0.1502 0.1887 1.3161 0.097 Uiso 1 1 calc R . .
C5 C 0.2557(11) 0.1262(6) 1.2185(6) 0.091(3) Uani 1 1 d . . .
H5A H 0.1927 0.0858 1.2057 0.110 Uiso 1 1 calc R . .
H5B H 0.3155 0.1085 1.2704 0.110 Uiso 1 1 calc R . .
C6 C 0.3286(8) 0.1426(6) 1.1245(6) 0.072(2) Uani 1 1 d . . .
H6A H 0.4021 0.1752 1.1410 0.087 Uiso 1 1 calc R . .
H6B H 0.3611 0.0944 1.0986 0.087 Uiso 1 1 calc R . .
C7 C 0.2464(7) 0.1816(4) 1.0446(5) 0.0495(14) Uani 1 1 d . . .
C8 C 0.2701(6) 0.1819(4) 0.9469(5) 0.0471(13) Uani 1 1 d . . .
C9 C 0.3793(6) 0.1477(4) 0.8954(5) 0.0525(15) Uani 1 1 d . . .
C10 C 0.5061(8) 0.1590(6) 0.9304(8) 0.082(3) Uani 1 1 d . . .
H10 H 0.5222 0.1884 0.9872 0.099 Uiso 1 1 calc R . .
C11 C 0.6075(8) 0.1267(7) 0.8811(9) 0.100(3) Uani 1 1 d . . .
H11 H 0.6913 0.1349 0.9052 0.120 Uiso 1 1 calc R . .
C12 C 0.5878(9) 0.0834(6) 0.7989(9) 0.091(3) Uani 1 1 d . . .
H12 H 0.6569 0.0596 0.7689 0.109 Uiso 1 1 calc R . .
C13 C 0.4651(8) 0.0748(6) 0.7600(7) 0.079(2) Uani 1 1 d . . .
H13 H 0.4508 0.0472 0.7015 0.095 Uiso 1 1 calc R . .
C14 C 0.3620(7) 0.1076(5) 0.8083(6) 0.0652(19) Uani 1 1 d . . .
H14 H 0.2792 0.1023 0.7808 0.078 Uiso 1 1 calc R . .
C15 C -0.0469(6) 0.3121(4) 1.0005(5) 0.0537(16) Uani 1 1 d . . .
C16 C -0.1596(7) 0.2839(6) 1.0393(6) 0.071(2) Uani 1 1 d . . .
H16 H -0.1624 0.2331 1.0614 0.085 Uiso 1 1 calc R . .
C17 C -0.2684(8) 0.3299(7) 1.0459(7) 0.086(3) Uani 1 1 d . . .
H17 H -0.3430 0.3101 1.0727 0.104 Uiso 1 1 calc R . .
C18 C -0.2660(9) 0.4046(7) 1.0131(7) 0.091(3) Uani 1 1 d . . .
H18 H -0.3383 0.4357 1.0188 0.109 Uiso 1 1 calc R . .
C19 C -0.1558(10) 0.4337(6) 0.9715(7) 0.084(3) Uani 1 1 d . . .
H19 H -0.1544 0.4840 0.9477 0.101 Uiso 1 1 calc R . .
C20 C -0.0465(8) 0.3869(5) 0.9655(6) 0.0645(18) Uani 1 1 d . . .
H20 H 0.0275 0.4065 0.9375 0.077 Uiso 1 1 calc R . .
C21 C 0.2289(6) 0.3210(3) 0.8344(5) 0.0454(13) Uani 1 1 d . . .
C22 C 0.3280(7) 0.3564(5) 0.8907(6) 0.0618(17) Uani 1 1 d . . .
H22 H 0.3515 0.3378 0.9534 0.074 Uiso 1 1 calc R . .
C23 C 0.3909(8) 0.4198(5) 0.8513(7) 0.074(2) Uani 1 1 d . . .
H23 H 0.4579 0.4428 0.8879 0.089 Uiso 1 1 calc R . .
C24 C -0.1433(9) 0.0515(5) 1.2607(8) 0.079(2) Uani 1 1 d . . .
H24 H -0.1009 0.0087 1.2358 0.095 Uiso 1 1 calc R . .
C25 C -0.2416(9) 0.0862(5) 1.2058(7) 0.080(2) Uani 1 1 d . . .
H25 H -0.2653 0.0666 1.1437 0.096 Uiso 1 1 calc R . .
C26 C 0.1947(7) 0.3501(5) 0.7420(5) 0.0603(17) Uani 1 1 d . . .
H26 H 0.1289 0.3270 0.7041 0.072 Uiso 1 1 calc R . .
P1 P 0.14717(14) 0.23824(10) 0.88344(11) 0.0443(3) Uani 1 1 d . . .
Cl1 Cl -0.10109(18) 0.11015(14) 0.65748(14) 0.0723(5) Uani 1 1 d . . .
Au1 Au 0.02108(2) 0.176537(15) 0.772551(18) 0.04638(10) Uani 1 1 d . . .
C50 C 0.124(3) 0.0081(15) 0.0178(18) 0.107(9) Uani 0.50 1 d P . .
Cl51 Cl 0.0870(8) -0.0497(5) 0.0418(5) 0.251(4) Uani 1 1 d . . .
H50 H 0.028(4) 0.030(2) 0.004(3) 0.000(8) Uiso 1 1 d . . .

loop_
_atom_site_aniso_label
_atom_site_aniso_U_11
_atom_site_aniso_U_22
_atom_site_aniso_U_33
_atom_site_aniso_U_23
_atom_site_aniso_U_13
_atom_site_aniso_U_12
C1 0.043(3) 0.055(4) 0.045(3) -0.002(3) 0.000(2) -0.002(3)
C2 0.050(3) 0.054(4) 0.038(3) -0.002(3) -0.005(2) -0.006(3)
C3 0.077(5) 0.079(5) 0.044(4) 0.002(3) 0.003(3) -0.014(4)
C4 0.098(7) 0.099(7) 0.043(4) 0.009(4) -0.012(4) -0.010(5)
C5 0.118(8) 0.100(7) 0.055(5) 0.024(5) -0.005(5) 0.015(6)
C6 0.072(5) 0.089(6) 0.055(4) 0.017(4) -0.016(4) 0.009(4)
C7 0.056(4) 0.052(4) 0.040(3) 0.002(3) -0.010(2) -0.003(3)
C8 0.045(3) 0.054(4) 0.042(3) 0.003(3) -0.008(2) 0.000(3)
C9 0.040(3) 0.056(4) 0.062(4) 0.008(3) -0.002(3) 0.003(3)
C10 0.049(4) 0.111(7) 0.086(6) 0.001(5) -0.011(4) 0.013(4)
C11 0.047(4) 0.128(9) 0.126(9) 0.023(8) 0.000(5) 0.022(5)
C12 0.068(6) 0.085(7) 0.122(9) 0.014(6) 0.030(5) 0.026(5)
C13 0.072(5) 0.080(6) 0.085(6) -0.009(5) 0.018(4) 0.007(4)
C14 0.050(4) 0.069(5) 0.077(5) -0.003(4) 0.006(3) 0.008(3)
C15 0.043(3) 0.075(5) 0.042(3) -0.018(3) -0.001(2) 0.003(3)
C16 0.058(4) 0.086(6) 0.070(5) -0.015(4) 0.010(4) -0.005(4)
C17 0.052(4) 0.128(9) 0.080(6) -0.041(6) 0.012(4) 0.002(5)
C18 0.071(5) 0.125(9) 0.076(6) -0.051(6) -0.013(4) 0.029(6)
C19 0.095(7) 0.081(6) 0.074(6) -0.014(5) -0.013(5) 0.031(5)
C20 0.064(4) 0.068(5) 0.061(4) -0.004(4) 0.000(3) 0.010(4)
C21 0.040(3) 0.047(3) 0.050(3) -0.001(3) 0.002(2) 0.004(2)
C22 0.059(4) 0.063(4) 0.063(4) -0.004(4) -0.009(3) -0.004(3)
C23 0.061(4) 0.064(5) 0.098(6) -0.008(4) -0.009(4) -0.009(4)
C24 0.070(5) 0.053(4) 0.115(8) -0.010(5) 0.015(5) 0.006(4)
C25 0.096(6) 0.073(5) 0.072(5) -0.024(4) 0.003(4) 0.005(5)
C26 0.061(4) 0.062(4) 0.057(4) 0.008(3) -0.007(3) 0.002(3)
P1 0.0385(7) 0.0542(9) 0.0399(8) 0.0003(6) -0.0022(5) 0.0014(6)
Cl1 0.0571(9) 0.0979(15) 0.0610(10) -0.0179(10) -0.0115(8) -0.0117(10)
Au1 0.03838(13) 0.05744(17) 0.04307(14) -0.00203(10) -0.00276(8) 0.00064(10)
C50 0.118(18) 0.107(17) 0.095(15) -0.040(13) -0.013(13) -0.075(16)
Cl51 0.259(7) 0.280(8) 0.216(6) 0.102(6) 0.032(5) 0.151(7)

loop_
_geom_bond_atom_site_label_1
_geom_bond_atom_site_label_2
_geom_bond_distance
_geom_bond_site_symmetry_2
_geom_bond_publ_flag
C1 C2 1.350(9) . ?
C1 C15 1.477(9) . ?
C1 P1 1.801(6) . ?
C2 C7 1.484(9) . ?
C2 C3 1.507(9) . ?
C3 C4 1.517(11) . ?
C4 C5 1.508(14) . ?
C5 C6 1.523(12) . ?
C6 C7 1.513(9) . ?
C7 C8 1.346(9) . ?
C8 C9 1.472(9) . ?
C8 P1 1.802(6) . ?
C9 C14 1.370(10) . ?
C9 C10 1.398(10) . ?
C10 C11 1.380(13) . ?
C11 C12 1.349(15) . ?
C12 C13 1.370(14) . ?
C13 C14 1.392(10) . ?
C15 C20 1.380(11) . ?
C15 C16 1.386(10) . ?
C16 C17 1.388(12) . ?
C17 C18 1.369(15) . ?
C18 C19 1.385(14) . ?
C19 C20 1.399(11) . ?
C21 C26 1.379(9) . ?
C21 C22 1.400(9) . ?
C21 P1 1.804(6) . ?
C22 C23 1.393(11) . ?
C23 C24 1.355(13) 4_665 ?
C24 C23 1.355(13) 4_566 ?
C24 C25 1.380(13) . ?
C25 C26 1.384(11) 4_566 ?
C26 C25 1.384(11) 4_665 ?
P1 Au1 2.2290(16) . ?
Cl1 Au1 2.2836(18) . ?
C50 Cl51 1.12(2) . ?
